data_7708829
loop_
_publ_author_name
'Fazekas, Eszter'
'Jenkins, David T.'
'Forbes, Andrew A.'
'Gallagher, Brendan'
'Rosair, Georgina'
'McIntosh, Ruaraidh D.'

_publ_section_title
;
 Amino acid-derived bisphenolate palladium complexes as C-C coupling
 catalysts
;
_journal_name_full 'Dalton Transactions'
_journal_paper_doi 10.1039/D1DT03068J
_journal_year 2021
_chemical_absolute_configuration ad
_chemical_formula_moiety 'C35 H55 N O4'
_chemical_formula_sum 'C35 H55 N O4'
_chemical_formula_weight 553.80
_space_group_crystal_system orthorhombic
_space_group_IT_number 19
_space_group_name_Hall 'P 2ac 2ab'
_space_group_name_H-M_alt 'P 21 21 21'
_atom_sites_solution_hydrogens geom
_atom_sites_solution_primary dual
_audit_creation_date 2021-03-12
_audit_creation_method
;
Olex2 1.3
(compiled 2020.11.12 svn.r5f609507 for OlexSys, GUI svn.r6272)
;
_audit_update_record
;
2021-03-16 deposited with the CCDC.	2021-11-12 downloaded from the CCDC.
;
_cell_angle_alpha 90
_cell_angle_beta 90
_cell_angle_gamma 90
_cell_formula_units_Z 4
_cell_length_a 9.08240(10)
_cell_length_b 11.7694(2)
_cell_length_c 31.5208(5)
_cell_measurement_reflns_used 9615
_cell_measurement_temperature 100.0
_cell_measurement_theta_max 72.127
_cell_measurement_theta_min 4.010
_cell_volume 3369.40(9)
_computing_cell_refinement 'SAINT V8.40B (?, 2016)'
_computing_data_reduction 'SAINT V8.40B (?, 2016)'
_computing_molecular_graphics 'Olex2 1.3 (Dolomanov et al., 2009)'
_computing_publication_material 'Olex2 1.3 (Dolomanov et al., 2009)'
_computing_structure_refinement 'SHELXL 2018/3 (Sheldrick, 2015)'
_computing_structure_solution 'SHELXT 2018/2 (Sheldrick, 2018)'
_diffrn_ambient_temperature 100.0
_diffrn_detector 'Bruker PhotonIII detector'
_diffrn_detector_type 'CCD area detector'
_diffrn_measured_fraction_theta_full 1.000
_diffrn_measured_fraction_theta_max 1.000
_diffrn_measurement_device 'three-circle diffractometer'
_diffrn_measurement_device_type 'Bruker D8 Venture'
_diffrn_measurement_method '\w and \f scans'
_diffrn_radiation_monochromator 'mirror optics'
_diffrn_radiation_probe x-ray
_diffrn_radiation_type CuK\a
_diffrn_radiation_wavelength 1.54178
_diffrn_reflns_av_R_equivalents 0.0279
_diffrn_reflns_av_unetI/netI 0.0151
_diffrn_reflns_Laue_measured_fraction_full 1.000
_diffrn_reflns_Laue_measured_fraction_max 1.000
_diffrn_reflns_limit_h_max 11
_diffrn_reflns_limit_h_min -11
_diffrn_reflns_limit_k_max 14
_diffrn_reflns_limit_k_min -14
_diffrn_reflns_limit_l_max 38
_diffrn_reflns_limit_l_min -38
_diffrn_reflns_number 47117
_diffrn_reflns_point_group_measured_fraction_full 1.000
_diffrn_reflns_point_group_measured_fraction_max 1.000
_diffrn_reflns_theta_full 67.679
_diffrn_reflns_theta_max 72.121
_diffrn_reflns_theta_min 2.804
_diffrn_source 'microfocus sealed X-ray tube'
_diffrn_source_current 1.1
_diffrn_source_power 0.055
_diffrn_source_type 'Incoatec I\ms'
_diffrn_source_voltage 50.0
_exptl_absorpt_coefficient_mu 0.543
_exptl_absorpt_correction_T_max 0.7536
_exptl_absorpt_correction_T_min 0.7012
_exptl_absorpt_correction_type multi-scan
_exptl_absorpt_process_details
;
SADABS-2016/2 (Bruker,2016/2) was used for absorption correction.
wR2(int) was 0.0764 before and 0.0418 after correction.
The Ratio of minimum to maximum transmission is 0.9305.
The \l/2 correction factor is Not present.
;
_exptl_crystal_colour colourless
_exptl_crystal_colour_primary colourless
_exptl_crystal_density_diffrn 1.092
_exptl_crystal_description plate
_exptl_crystal_F_000 1216
_exptl_crystal_size_max 0.4
_exptl_crystal_size_mid 0.36
_exptl_crystal_size_min 0.12
_refine_diff_density_max 0.265
_refine_diff_density_min -0.156
_refine_diff_density_rms 0.030
_refine_ls_abs_structure_details
;
 Flack x determined using 2833 quotients [(I+)-(I-)]/[(I+)+(I-)]
 (Parsons, Flack and Wagner, Acta Cryst. B69 (2013) 249-259).
;
_refine_ls_abs_structure_Flack -0.04(3)
_refine_ls_extinction_method none
_refine_ls_goodness_of_fit_ref 1.036
_refine_ls_hydrogen_treatment constr
_refine_ls_matrix_type full
_refine_ls_number_parameters 377
_refine_ls_number_reflns 6637
_refine_ls_number_restraints 0
_refine_ls_restrained_S_all 1.036
_refine_ls_R_factor_all 0.0265
_refine_ls_R_factor_gt 0.0262
_refine_ls_shift/su_max 0.000
_refine_ls_shift/su_mean 0.000
_refine_ls_structure_factor_coef Fsqd
_refine_ls_weighting_details 'w=1/[\s^2^(Fo^2^)+(0.0404P)^2^+0.5417P] where P=(Fo^2^+2Fc^2^)/3'
_refine_ls_weighting_scheme calc
_refine_ls_wR_factor_gt 0.0693
_refine_ls_wR_factor_ref 0.0696
_reflns_Friedel_coverage 0.764
_reflns_Friedel_fraction_full 1.000
_reflns_Friedel_fraction_max 0.999
_reflns_number_gt 6552
_reflns_number_total 6637
_reflns_threshold_expression 'I > 2\s(I)'
_cod_data_source_file d1dt03068j2.cif
_cod_data_source_block cu_8v00512_0m_a
_cod_database_code 7708829
_shelx_shelxl_version_number 2018/3
_shelx_space_group_comment
;
The symmetry employed for this shelxl refinement is uniquely defined
by the following loop, which should always be used as a source of
symmetry information in preference to the above space-group names.
They are only intended as comments.
;
_shelx_estimated_absorpt_t_max 0.938
_shelx_estimated_absorpt_t_min 0.812
_olex2_refinement_description
;
1. Fixed Uiso
 At 1.2 times of:
  All C(H) groups, All C(H,H) groups
 At 1.5 times of:
  All C(H,H,H) groups, All O(H) groups
2.a Ternary CH refined with riding coordinates:
 C1(H1A)
2.b Secondary CH2 refined with riding coordinates:
 C3(H3A,H3B), C6(H6A,H6B), C21(H21A,H21B)
2.c Aromatic/amide H refined with riding coordinates:
 C10(H10), C12(H12), C25(H25), C27(H27)
2.d Idealised Me refined as rotating group:
 C4(H4A,H4B,H4C), C5(H5A,H5B,H5C), C14(H14A,H14B,H14C), C15(H15A,H15B,H15C),
 C16(H16A,H16B,H16C), C18(H18A,H18B,H18C), C19(H19A,H19B,H19C), C20(H20A,H20B,
 H20C), C29(H29A,H29B,H29C), C30(H30A,H30B,H30C), C31(H31A,H31B,H31C), C33(H33A,
 H33B,H33C), C34(H34A,H34B,H34C), C35(H35A,H35B,H35C)
2.e Idealised tetrahedral OH refined as rotating group:
 O1(H1), O2(H2)
;
_olex2_submission_special_instructions 'No special instructions were received'

loop_
_space_group_symop_operation_xyz
'x, y, z'
'-x+1/2, -y, z+1/2'
'-x, y+1/2, -z+1/2'
'x+1/2, -y+1/2, -z'

loop_
_atom_site_label
_atom_site_type_symbol
_atom_site_fract_x
_atom_site_fract_y
_atom_site_fract_z
_atom_site_U_iso_or_equiv
_atom_site_adp_type
_atom_site_occupancy
_atom_site_site_symmetry_order
_atom_site_calc_flag
_atom_site_refinement_flags_posn
_atom_site_refinement_flags_adp
_atom_site_refinement_flags_occupancy
_atom_site_disorder_assembly
_atom_site_disorder_group
O1 O 0.48002(11) 0.53897(8) 0.45168(3) 0.0201(2) Uani 1 1 d . . . . .
H1 H 0.534742 0.481803 0.449241 0.030 Uiso 1 1 calc R U . . .
O2 O 0.43330(11) 0.35979(9) 0.36270(3) 0.0202(2) Uani 1 1 d . . . . .
H2 H 0.495432 0.389519 0.379018 0.030 Uiso 1 1 calc R U . . .
O3 O 0.60082(12) 0.32279(9) 0.46430(3) 0.0272(2) Uani 1 1 d . . . . .
O4 O 0.75671(12) 0.17509(9) 0.45984(3) 0.0261(2) Uani 1 1 d . . . . .
N1 N 0.70807(12) 0.41793(9) 0.39141(3) 0.0153(2) Uani 1 1 d . . . . .
C1 C 0.76738(16) 0.30664(11) 0.40423(4) 0.0183(3) Uani 1 1 d . . . . .
H1A H 0.733876 0.250462 0.382469 0.022 Uiso 1 1 calc R U . . .
C2 C 0.69731(17) 0.27170(12) 0.44607(4) 0.0202(3) Uani 1 1 d . . . . .
C3 C 0.69701(19) 0.12671(14) 0.49878(5) 0.0279(3) Uani 1 1 d . . . . .
H3A H 0.669703 0.188451 0.518607 0.034 Uiso 1 1 calc R U . . .
H3B H 0.772447 0.078737 0.512680 0.034 Uiso 1 1 calc R U . . .
C4 C 0.5640(2) 0.05648(15) 0.48861(5) 0.0338(4) Uani 1 1 d . . . . .
H4A H 0.590060 -0.001305 0.467525 0.051 Uiso 1 1 calc R U . . .
H4B H 0.486403 0.105563 0.477187 0.051 Uiso 1 1 calc R U . . .
H4C H 0.528600 0.019246 0.514484 0.051 Uiso 1 1 calc R U . . .
C5 C 0.93594(17) 0.29845(13) 0.40612(5) 0.0252(3) Uani 1 1 d . . . . .
H5A H 0.977880 0.325997 0.379390 0.038 Uiso 1 1 calc R U . . .
H5B H 0.964926 0.219125 0.410557 0.038 Uiso 1 1 calc R U . . .
H5C H 0.972609 0.344988 0.429640 0.038 Uiso 1 1 calc R U . . .
C6 C 0.77062(15) 0.51285(11) 0.41641(4) 0.0163(3) Uani 1 1 d . . . . .
H6A H 0.872738 0.527509 0.406886 0.020 Uiso 1 1 calc R U . . .
H6B H 0.774132 0.490959 0.446718 0.020 Uiso 1 1 calc R U . . .
C7 C 0.68118(15) 0.61992(11) 0.41172(4) 0.0156(3) Uani 1 1 d . . . . .
C8 C 0.54044(15) 0.62864(12) 0.42991(4) 0.0157(3) Uani 1 1 d . . . . .
C9 C 0.46010(15) 0.73036(12) 0.42712(4) 0.0159(3) Uani 1 1 d . . . . .
C10 C 0.52409(15) 0.81976(11) 0.40409(4) 0.0161(3) Uani 1 1 d . . . . .
H10 H 0.470155 0.888522 0.401316 0.019 Uiso 1 1 calc R U . . .
C11 C 0.66263(15) 0.81317(11) 0.38505(4) 0.0161(3) Uani 1 1 d . . . . .
C12 C 0.73951(15) 0.71150(11) 0.38986(4) 0.0158(3) Uani 1 1 d . . . . .
H12 H 0.834913 0.704821 0.377753 0.019 Uiso 1 1 calc R U . . .
C13 C 0.30887(15) 0.74338(12) 0.44889(4) 0.0182(3) Uani 1 1 d . . . . .
C14 C 0.19777(15) 0.65774(12) 0.43051(4) 0.0205(3) Uani 1 1 d . . . . .
H14A H 0.183341 0.673102 0.400237 0.031 Uiso 1 1 calc R U . . .
H14B H 0.103557 0.665191 0.445408 0.031 Uiso 1 1 calc R U . . .
H14C H 0.235685 0.580406 0.434182 0.031 Uiso 1 1 calc R U . . .
C15 C 0.32506(17) 0.72460(14) 0.49715(5) 0.0235(3) Uani 1 1 d . . . . .
H15A H 0.364730 0.648472 0.502429 0.035 Uiso 1 1 calc R U . . .
H15B H 0.228473 0.731758 0.510745 0.035 Uiso 1 1 calc R U . . .
H15C H 0.392254 0.781658 0.508889 0.035 Uiso 1 1 calc R U . . .
C16 C 0.24375(16) 0.86294(13) 0.44278(5) 0.0244(3) Uani 1 1 d . . . . .
H16A H 0.310911 0.919501 0.454872 0.037 Uiso 1 1 calc R U . . .
H16B H 0.148252 0.867582 0.457147 0.037 Uiso 1 1 calc R U . . .
H16C H 0.230623 0.877901 0.412431 0.037 Uiso 1 1 calc R U . . .
C17 C 0.73317(15) 0.91039(11) 0.35974(4) 0.0191(3) Uani 1 1 d . . . . .
C18 C 0.77510(19) 0.86818(14) 0.31536(5) 0.0284(3) Uani 1 1 d . . . . .
H18A H 0.842525 0.803516 0.317868 0.043 Uiso 1 1 calc R U . . .
H18B H 0.823487 0.929588 0.299656 0.043 Uiso 1 1 calc R U . . .
H18C H 0.686122 0.844440 0.300170 0.043 Uiso 1 1 calc R U . . .
C19 C 0.63032(17) 1.01227(13) 0.35464(5) 0.0250(3) Uani 1 1 d . . . . .
H19A H 0.540276 0.988281 0.340037 0.038 Uiso 1 1 calc R U . . .
H19B H 0.679628 1.071307 0.337944 0.038 Uiso 1 1 calc R U . . .
H19C H 0.605096 1.042544 0.382678 0.038 Uiso 1 1 calc R U . . .
C20 C 0.87357(17) 0.95013(14) 0.38299(5) 0.0280(3) Uani 1 1 d . . . . .
H20A H 0.847286 0.978553 0.411219 0.042 Uiso 1 1 calc R U . . .
H20B H 0.920732 1.010969 0.366685 0.042 Uiso 1 1 calc R U . . .
H20C H 0.941849 0.886109 0.385846 0.042 Uiso 1 1 calc R U . . .
C21 C 0.72551(15) 0.43949(11) 0.34543(4) 0.0164(3) Uani 1 1 d . . . . .
H21A H 0.831701 0.439162 0.338341 0.020 Uiso 1 1 calc R U . . .
H21B H 0.686445 0.515978 0.338787 0.020 Uiso 1 1 calc R U . . .
C22 C 0.64752(15) 0.35280(11) 0.31804(4) 0.0158(3) Uani 1 1 d . . . . .
C23 C 0.50354(15) 0.31771(11) 0.32748(4) 0.0162(3) Uani 1 1 d . . . . .
C24 C 0.42955(15) 0.24093(11) 0.30096(4) 0.0165(3) Uani 1 1 d . . . . .
C25 C 0.50352(15) 0.20415(11) 0.26451(4) 0.0168(3) Uani 1 1 d . . . . .
H25 H 0.453880 0.153247 0.246005 0.020 Uiso 1 1 calc R U . . .
C26 C 0.64574(15) 0.23791(11) 0.25382(4) 0.0158(3) Uani 1 1 d . . . . .
C27 C 0.71703(14) 0.31193(11) 0.28174(4) 0.0155(3) Uani 1 1 d . . . . .
H27 H 0.815185 0.334890 0.275821 0.019 Uiso 1 1 calc R U . . .
C28 C 0.27084(15) 0.20180(12) 0.31022(4) 0.0192(3) Uani 1 1 d . . . . .
C29 C 0.25790(16) 0.14935(13) 0.35489(5) 0.0246(3) Uani 1 1 d . . . . .
H29A H 0.323518 0.083499 0.357033 0.037 Uiso 1 1 calc R U . . .
H29B H 0.156082 0.125184 0.359831 0.037 Uiso 1 1 calc R U . . .
H29C H 0.285887 0.206032 0.376187 0.037 Uiso 1 1 calc R U . . .
C30 C 0.21987(16) 0.11095(13) 0.27840(5) 0.0248(3) Uani 1 1 d . . . . .
H30A H 0.218265 0.143473 0.249780 0.037 Uiso 1 1 calc R U . . .
H30B H 0.120802 0.085016 0.286010 0.037 Uiso 1 1 calc R U . . .
H30C H 0.288067 0.046450 0.279119 0.037 Uiso 1 1 calc R U . . .
C31 C 0.16683(16) 0.30440(13) 0.30628(5) 0.0230(3) Uani 1 1 d . . . . .
H31A H 0.193707 0.361806 0.327428 0.034 Uiso 1 1 calc R U . . .
H31B H 0.065156 0.279712 0.311116 0.034 Uiso 1 1 calc R U . . .
H31C H 0.175353 0.337062 0.277785 0.034 Uiso 1 1 calc R U . . .
C32 C 0.72271(15) 0.19781(11) 0.21315(4) 0.0175(3) Uani 1 1 d . . . . .
C33 C 0.86546(17) 0.13560(14) 0.22460(5) 0.0256(3) Uani 1 1 d . . . . .
H33A H 0.930333 0.187004 0.240372 0.038 Uiso 1 1 calc R U . . .
H33B H 0.914924 0.110755 0.198570 0.038 Uiso 1 1 calc R U . . .
H33C H 0.842424 0.069260 0.242173 0.038 Uiso 1 1 calc R U . . .
C34 C 0.76154(19) 0.30226(13) 0.18599(4) 0.0247(3) Uani 1 1 d . . . . .
H34A H 0.671116 0.342939 0.178440 0.037 Uiso 1 1 calc R U . . .
H34B H 0.811852 0.277546 0.160081 0.037 Uiso 1 1 calc R U . . .
H34C H 0.826382 0.352800 0.202159 0.037 Uiso 1 1 calc R U . . .
C35 C 0.62588(18) 0.11810(13) 0.18676(5) 0.0239(3) Uani 1 1 d . . . . .
H35A H 0.597731 0.052269 0.203984 0.036 Uiso 1 1 calc R U . . .
H35B H 0.680808 0.092354 0.161786 0.036 Uiso 1 1 calc R U . . .
H35C H 0.537144 0.158669 0.177629 0.036 Uiso 1 1 calc R U . . .

loop_
_atom_site_aniso_label
_atom_site_aniso_U_11
_atom_site_aniso_U_22
_atom_site_aniso_U_33
_atom_site_aniso_U_23
_atom_site_aniso_U_13
_atom_site_aniso_U_12
O1 0.0213(5) 0.0178(5) 0.0212(5) 0.0032(4) 0.0053(4) 0.0026(4)
O2 0.0187(5) 0.0250(5) 0.0170(4) -0.0036(4) 0.0031(4) 0.0003(4)
O3 0.0358(6) 0.0225(5) 0.0233(5) 0.0050(4) 0.0103(5) 0.0070(5)
O4 0.0330(5) 0.0231(5) 0.0222(5) 0.0073(4) 0.0040(4) 0.0066(5)
N1 0.0192(6) 0.0144(5) 0.0123(5) -0.0006(4) -0.0003(4) 0.0015(4)
C1 0.0236(7) 0.0158(6) 0.0154(6) -0.0004(5) 0.0003(5) 0.0031(5)
C2 0.0250(7) 0.0178(6) 0.0179(6) 0.0005(5) -0.0014(5) 0.0012(5)
C3 0.0376(9) 0.0261(7) 0.0201(7) 0.0086(6) 0.0013(6) 0.0033(7)
C4 0.0432(10) 0.0295(8) 0.0286(8) 0.0049(7) 0.0029(7) -0.0023(7)
C5 0.0261(7) 0.0239(7) 0.0256(7) 0.0021(6) 0.0036(6) 0.0077(6)
C6 0.0172(6) 0.0180(6) 0.0137(6) -0.0023(5) -0.0010(5) 0.0013(5)
C7 0.0173(6) 0.0170(6) 0.0127(6) -0.0043(5) -0.0028(5) 0.0011(5)
C8 0.0181(6) 0.0172(6) 0.0118(6) -0.0011(5) -0.0005(5) -0.0012(5)
C9 0.0150(6) 0.0193(6) 0.0136(6) -0.0033(5) -0.0007(5) -0.0003(5)
C10 0.0162(6) 0.0161(6) 0.0158(6) -0.0023(5) -0.0020(5) 0.0008(5)
C11 0.0166(6) 0.0173(6) 0.0144(6) -0.0025(5) -0.0018(5) -0.0014(5)
C12 0.0137(6) 0.0195(6) 0.0143(6) -0.0038(5) 0.0001(5) -0.0001(5)
C13 0.0151(6) 0.0218(7) 0.0177(6) -0.0015(5) 0.0019(5) 0.0013(5)
C14 0.0171(6) 0.0257(7) 0.0187(6) 0.0013(5) 0.0011(5) -0.0023(6)
C15 0.0203(7) 0.0335(8) 0.0169(7) -0.0039(6) 0.0029(5) 0.0029(6)
C16 0.0177(6) 0.0256(7) 0.0298(7) -0.0017(6) 0.0048(6) 0.0040(6)
C17 0.0177(6) 0.0174(6) 0.0223(7) 0.0001(5) 0.0022(5) -0.0014(5)
C18 0.0376(9) 0.0252(7) 0.0224(7) 0.0024(6) 0.0084(6) -0.0015(6)
C19 0.0253(7) 0.0204(7) 0.0294(8) 0.0053(6) 0.0028(6) -0.0006(6)
C20 0.0214(7) 0.0254(7) 0.0371(8) 0.0014(6) -0.0017(7) -0.0062(6)
C21 0.0187(6) 0.0176(6) 0.0128(6) 0.0001(5) 0.0006(5) -0.0009(5)
C22 0.0180(6) 0.0155(6) 0.0139(6) 0.0017(5) -0.0014(5) 0.0006(5)
C23 0.0176(6) 0.0168(6) 0.0141(6) 0.0019(5) 0.0008(5) 0.0035(5)
C24 0.0148(6) 0.0162(6) 0.0184(6) 0.0033(5) -0.0003(5) 0.0015(5)
C25 0.0171(6) 0.0160(6) 0.0172(6) -0.0003(5) -0.0037(5) 0.0000(5)
C26 0.0176(6) 0.0157(6) 0.0141(6) 0.0003(5) -0.0009(5) 0.0017(5)
C27 0.0145(6) 0.0172(6) 0.0148(6) 0.0011(5) -0.0001(5) -0.0005(5)
C28 0.0140(6) 0.0199(6) 0.0237(7) 0.0021(5) -0.0003(5) -0.0002(5)
C29 0.0177(6) 0.0269(7) 0.0291(8) 0.0076(6) 0.0028(6) -0.0006(6)
C30 0.0164(7) 0.0245(7) 0.0335(8) -0.0008(6) -0.0008(6) -0.0034(5)
C31 0.0172(6) 0.0247(7) 0.0270(7) 0.0024(6) 0.0002(6) 0.0030(6)
C32 0.0193(6) 0.0186(6) 0.0147(6) -0.0022(5) 0.0007(5) -0.0008(5)
C33 0.0234(7) 0.0286(7) 0.0248(7) -0.0053(6) 0.0010(6) 0.0068(6)
C34 0.0354(8) 0.0229(7) 0.0158(6) -0.0015(5) 0.0039(6) -0.0034(6)
C35 0.0275(7) 0.0259(7) 0.0183(6) -0.0071(5) 0.0021(6) -0.0053(6)

loop_
_atom_type_symbol
_atom_type_description
_atom_type_scat_dispersion_real
_atom_type_scat_dispersion_imag
_atom_type_scat_source
C C 0.0181 0.0091 'International Tables Vol C Tables 4.2.6.8 and 6.1.1.4'
H H 0.0000 0.0000 'International Tables Vol C Tables 4.2.6.8 and 6.1.1.4'
N N 0.0311 0.0180 'International Tables Vol C Tables 4.2.6.8 and 6.1.1.4'
O O 0.0492 0.0322 'International Tables Vol C Tables 4.2.6.8 and 6.1.1.4'

loop_
_geom_angle_atom_site_label_1
_geom_angle_atom_site_label_2
_geom_angle_atom_site_label_3
_geom_angle
_geom_angle_site_symmetry_1
_geom_angle_site_symmetry_3
_geom_angle_publ_flag
C8 O1 H1 109.5 . . ?
C23 O2 H2 109.5 . . ?
C2 O4 C3 117.22(12) . . ?
C1 N1 C6 112.63(10) . . ?
C1 N1 C21 112.46(10) . . ?
C21 N1 C6 110.54(10) . . ?
N1 C1 H1A 106.8 . . ?
N1 C1 C2 108.98(11) . . ?
N1 C1 C5 115.55(12) . . ?
C2 C1 H1A 106.8 . . ?
C2 C1 C5 111.49(12) . . ?
C5 C1 H1A 106.8 . . ?
O3 C2 O4 124.33(13) . . ?
O3 C2 C1 125.55(13) . . ?
O4 C2 C1 110.12(12) . . ?
O4 C3 H3A 109.8 . . ?
O4 C3 H3B 109.8 . . ?
O4 C3 C4 109.59(13) . . ?
H3A C3 H3B 108.2 . . ?
C4 C3 H3A 109.8 . . ?
C4 C3 H3B 109.8 . . ?
C3 C4 H4A 109.5 . . ?
C3 C4 H4B 109.5 . . ?
C3 C4 H4C 109.5 . . ?
H4A C4 H4B 109.5 . . ?
H4A C4 H4C 109.5 . . ?
H4B C4 H4C 109.5 . . ?
C1 C5 H5A 109.5 . . ?
C1 C5 H5B 109.5 . . ?
C1 C5 H5C 109.5 . . ?
H5A C5 H5B 109.5 . . ?
H5A C5 H5C 109.5 . . ?
H5B C5 H5C 109.5 . . ?
N1 C6 H6A 109.2 . . ?
N1 C6 H6B 109.2 . . ?
N1 C6 C7 111.84(11) . . ?
H6A C6 H6B 107.9 . . ?
C7 C6 H6A 109.2 . . ?
C7 C6 H6B 109.2 . . ?
C8 C7 C6 120.79(12) . . ?
C12 C7 C6 119.58(12) . . ?
C12 C7 C8 119.63(12) . . ?
O1 C8 C7 120.75(12) . . ?
O1 C8 C9 118.60(11) . . ?
C7 C8 C9 120.62(12) . . ?
C8 C9 C13 121.27(12) . . ?
C10 C9 C8 117.13(12) . . ?
C10 C9 C13 121.60(12) . . ?
C9 C10 H10 118.2 . . ?
C11 C10 C9 123.61(12) . . ?
C11 C10 H10 118.2 . . ?
C10 C11 C17 123.92(12) . . ?
C12 C11 C10 116.91(12) . . ?
C12 C11 C17 119.17(12) . . ?
C7 C12 C11 122.05(12) . . ?
C7 C12 H12 119.0 . . ?
C11 C12 H12 119.0 . . ?
C9 C13 C15 109.83(11) . . ?
C14 C13 C9 110.55(11) . . ?
C14 C13 C15 109.85(11) . . ?
C16 C13 C9 112.17(11) . . ?
C16 C13 C14 107.44(11) . . ?
C16 C13 C15 106.91(12) . . ?
C13 C14 H14A 109.5 . . ?
C13 C14 H14B 109.5 . . ?
C13 C14 H14C 109.5 . . ?
H14A C14 H14B 109.5 . . ?
H14A C14 H14C 109.5 . . ?
H14B C14 H14C 109.5 . . ?
C13 C15 H15A 109.5 . . ?
C13 C15 H15B 109.5 . . ?
C13 C15 H15C 109.5 . . ?
H15A C15 H15B 109.5 . . ?
H15A C15 H15C 109.5 . . ?
H15B C15 H15C 109.5 . . ?
C13 C16 H16A 109.5 . . ?
C13 C16 H16B 109.5 . . ?
C13 C16 H16C 109.5 . . ?
H16A C16 H16B 109.5 . . ?
H16A C16 H16C 109.5 . . ?
H16B C16 H16C 109.5 . . ?
C11 C17 C20 108.89(12) . . ?
C18 C17 C11 109.67(11) . . ?
C18 C17 C20 109.05(13) . . ?
C19 C17 C11 112.60(11) . . ?
C19 C17 C18 108.08(12) . . ?
C19 C17 C20 108.49(12) . . ?
C17 C18 H18A 109.5 . . ?
C17 C18 H18B 109.5 . . ?
C17 C18 H18C 109.5 . . ?
H18A C18 H18B 109.5 . . ?
H18A C18 H18C 109.5 . . ?
H18B C18 H18C 109.5 . . ?
C17 C19 H19A 109.5 . . ?
C17 C19 H19B 109.5 . . ?
C17 C19 H19C 109.5 . . ?
H19A C19 H19B 109.5 . . ?
H19A C19 H19C 109.5 . . ?
H19B C19 H19C 109.5 . . ?
C17 C20 H20A 109.5 . . ?
C17 C20 H20B 109.5 . . ?
C17 C20 H20C 109.5 . . ?
H20A C20 H20B 109.5 . . ?
H20A C20 H20C 109.5 . . ?
H20B C20 H20C 109.5 . . ?
N1 C21 H21A 108.9 . . ?
N1 C21 H21B 108.9 . . ?
N1 C21 C22 113.15(11) . . ?
H21A C21 H21B 107.8 . . ?
C22 C21 H21A 108.9 . . ?
C22 C21 H21B 108.9 . . ?
C23 C22 C21 120.92(12) . . ?
C27 C22 C21 119.32(12) . . ?
C27 C22 C23 119.67(12) . . ?
O2 C23 C22 119.89(12) . . ?
O2 C23 C24 119.45(12) . . ?
C24 C23 C22 120.65(12) . . ?
C23 C24 C28 121.87(12) . . ?
C25 C24 C23 117.29(12) . . ?
C25 C24 C28 120.79(12) . . ?
C24 C25 H25 118.1 . . ?
C26 C25 C24 123.75(13) . . ?
C26 C25 H25 118.1 . . ?
C25 C26 C27 117.07(12) . . ?
C25 C26 C32 122.48(12) . . ?
C27 C26 C32 120.45(12) . . ?
C22 C27 C26 121.52(12) . . ?
C22 C27 H27 119.2 . . ?
C26 C27 H27 119.2 . . ?
C24 C28 C29 111.33(11) . . ?
C30 C28 C24 111.47(12) . . ?
C30 C28 C29 107.12(12) . . ?
C30 C28 C31 107.97(11) . . ?
C31 C28 C24 108.94(11) . . ?
C31 C28 C29 109.95(12) . . ?
C28 C29 H29A 109.5 . . ?
C28 C29 H29B 109.5 . . ?
C28 C29 H29C 109.5 . . ?
H29A C29 H29B 109.5 . . ?
H29A C29 H29C 109.5 . . ?
H29B C29 H29C 109.5 . . ?
C28 C30 H30A 109.5 . . ?
C28 C30 H30B 109.5 . . ?
C28 C30 H30C 109.5 . . ?
H30A C30 H30B 109.5 . . ?
H30A C30 H30C 109.5 . . ?
H30B C30 H30C 109.5 . . ?
C28 C31 H31A 109.5 . . ?
C28 C31 H31B 109.5 . . ?
C28 C31 H31C 109.5 . . ?
H31A C31 H31B 109.5 . . ?
H31A C31 H31C 109.5 . . ?
H31B C31 H31C 109.5 . . ?
C26 C32 C34 108.87(11) . . ?
C33 C32 C26 109.61(11) . . ?
C33 C32 C34 108.60(12) . . ?
C35 C32 C26 112.36(11) . . ?
C35 C32 C33 108.73(12) . . ?
C35 C32 C34 108.60(11) . . ?
C32 C33 H33A 109.5 . . ?
C32 C33 H33B 109.5 . . ?
C32 C33 H33C 109.5 . . ?
H33A C33 H33B 109.5 . . ?
H33A C33 H33C 109.5 . . ?
H33B C33 H33C 109.5 . . ?
C32 C34 H34A 109.5 . . ?
C32 C34 H34B 109.5 . . ?
C32 C34 H34C 109.5 . . ?
H34A C34 H34B 109.5 . . ?
H34A C34 H34C 109.5 . . ?
H34B C34 H34C 109.5 . . ?
C32 C35 H35A 109.5 . . ?
C32 C35 H35B 109.5 . . ?
C32 C35 H35C 109.5 . . ?
H35A C35 H35B 109.5 . . ?
H35A C35 H35C 109.5 . . ?
H35B C35 H35C 109.5 . . ?

loop_
_geom_bond_atom_site_label_1
_geom_bond_atom_site_label_2
_geom_bond_distance
_geom_bond_site_symmetry_2
_geom_bond_publ_flag
O1 H1 0.8400 . ?
O1 C8 1.3733(16) . ?
O2 H2 0.8400 . ?
O2 C23 1.3727(16) . ?
O3 C2 1.2082(18) . ?
O4 C2 1.3313(17) . ?
O4 C3 1.4577(17) . ?
N1 C1 1.4728(16) . ?
N1 C6 1.4804(17) . ?
N1 C21 1.4798(16) . ?
C1 H1A 1.0000 . ?
C1 C2 1.5212(19) . ?
C1 C5 1.535(2) . ?
C3 H3A 0.9900 . ?
C3 H3B 0.9900 . ?
C3 C4 1.498(2) . ?
C4 H4A 0.9800 . ?
C4 H4B 0.9800 . ?
C4 H4C 0.9800 . ?
C5 H5A 0.9800 . ?
C5 H5B 0.9800 . ?
C5 H5C 0.9800 . ?
C6 H6A 0.9900 . ?
C6 H6B 0.9900 . ?
C6 C7 1.5065(18) . ?
C7 C8 1.4047(19) . ?
C7 C12 1.3848(19) . ?
C8 C9 1.4048(19) . ?
C9 C10 1.4042(19) . ?
C9 C13 1.5431(18) . ?
C10 H10 0.9500 . ?
C10 C11 1.3962(19) . ?
C11 C12 1.3937(19) . ?
C11 C17 1.5351(19) . ?
C12 H12 0.9500 . ?
C13 C14 1.5394(19) . ?
C13 C15 1.5440(19) . ?
C13 C16 1.5385(19) . ?
C14 H14A 0.9800 . ?
C14 H14B 0.9800 . ?
C14 H14C 0.9800 . ?
C15 H15A 0.9800 . ?
C15 H15B 0.9800 . ?
C15 H15C 0.9800 . ?
C16 H16A 0.9800 . ?
C16 H16B 0.9800 . ?
C16 H16C 0.9800 . ?
C17 C18 1.533(2) . ?
C17 C19 1.5284(19) . ?
C17 C20 1.544(2) . ?
C18 H18A 0.9800 . ?
C18 H18B 0.9800 . ?
C18 H18C 0.9800 . ?
C19 H19A 0.9800 . ?
C19 H19B 0.9800 . ?
C19 H19C 0.9800 . ?
C20 H20A 0.9800 . ?
C20 H20B 0.9800 . ?
C20 H20C 0.9800 . ?
C21 H21A 0.9900 . ?
C21 H21B 0.9900 . ?
C21 C22 1.5127(18) . ?
C22 C23 1.4033(19) . ?
C22 C27 1.3926(18) . ?
C23 C24 1.4025(19) . ?
C24 C25 1.3996(19) . ?
C24 C28 1.5411(18) . ?
C25 H25 0.9500 . ?
C25 C26 1.3929(19) . ?
C26 C27 1.3974(19) . ?
C26 C32 1.5346(18) . ?
C27 H27 0.9500 . ?
C28 C29 1.5419(19) . ?
C28 C30 1.537(2) . ?
C28 C31 1.5382(19) . ?
C29 H29A 0.9800 . ?
C29 H29B 0.9800 . ?
C29 H29C 0.9800 . ?
C30 H30A 0.9800 . ?
C30 H30B 0.9800 . ?
C30 H30C 0.9800 . ?
C31 H31A 0.9800 . ?
C31 H31B 0.9800 . ?
C31 H31C 0.9800 . ?
C32 C33 1.5320(19) . ?
C32 C34 1.5388(19) . ?
C32 C35 1.5314(19) . ?
C33 H33A 0.9800 . ?
C33 H33B 0.9800 . ?
C33 H33C 0.9800 . ?
C34 H34A 0.9800 . ?
C34 H34B 0.9800 . ?
C34 H34C 0.9800 . ?
C35 H35A 0.9800 . ?
C35 H35B 0.9800 . ?
C35 H35C 0.9800 . ?

loop_
_geom_hbond_atom_site_label_D
_geom_hbond_atom_site_label_H
_geom_hbond_atom_site_label_A
_geom_hbond_distance_DH
_geom_hbond_distance_HA
_geom_hbond_distance_DA
_geom_hbond_angle_DHA
_geom_hbond_site_symmetry_A
_geom_hbond_publ_flag
O1 H1 O3 0.84 2.02 2.7992(14) 153.6 . yes
O2 H2 N1 0.84 2.00 2.7414(15) 147.0 . yes

loop_
_geom_torsion_atom_site_label_1
_geom_torsion_atom_site_label_2
_geom_torsion_atom_site_label_3
_geom_torsion_atom_site_label_4
_geom_torsion
_geom_torsion_site_symmetry_1
_geom_torsion_site_symmetry_2
_geom_torsion_site_symmetry_3
_geom_torsion_site_symmetry_4
_geom_torsion_publ_flag
O1 C8 C9 C10 -179.07(11) . . . . ?
O1 C8 C9 C13 1.61(18) . . . . ?
O2 C23 C24 C25 177.38(11) . . . . ?
O2 C23 C24 C28 -0.13(19) . . . . ?
N1 C1 C2 O3 5.0(2) . . . . ?
N1 C1 C2 O4 -175.67(11) . . . . ?
N1 C6 C7 C8 70.42(15) . . . . ?
N1 C6 C7 C12 -110.72(13) . . . . ?
N1 C21 C22 C23 44.77(16) . . . . ?
N1 C21 C22 C27 -138.61(12) . . . . ?
C1 N1 C6 C7 -164.32(11) . . . . ?
C1 N1 C21 C22 60.21(15) . . . . ?
C2 O4 C3 C4 84.62(16) . . . . ?
C3 O4 C2 O3 2.1(2) . . . . ?
C3 O4 C2 C1 -177.24(12) . . . . ?
C5 C1 C2 O3 133.70(16) . . . . ?
C5 C1 C2 O4 -46.94(16) . . . . ?
C6 N1 C1 C2 75.25(14) . . . . ?
C6 N1 C1 C5 -51.18(15) . . . . ?
C6 N1 C21 C22 -172.97(11) . . . . ?
C6 C7 C8 O1 -1.26(18) . . . . ?
C6 C7 C8 C9 177.11(12) . . . . ?
C6 C7 C12 C11 -179.08(12) . . . . ?
C7 C8 C9 C10 2.53(18) . . . . ?
C7 C8 C9 C13 -176.80(12) . . . . ?
C8 C7 C12 C11 -0.20(19) . . . . ?
C8 C9 C10 C11 -1.49(19) . . . . ?
C8 C9 C13 C14 -61.97(16) . . . . ?
C8 C9 C13 C15 59.40(16) . . . . ?
C8 C9 C13 C16 178.14(12) . . . . ?
C9 C10 C11 C12 -0.35(19) . . . . ?
C9 C10 C11 C17 179.84(12) . . . . ?
C10 C9 C13 C14 118.74(13) . . . . ?
C10 C9 C13 C15 -119.89(14) . . . . ?
C10 C9 C13 C16 -1.16(18) . . . . ?
C10 C11 C12 C7 1.23(19) . . . . ?
C10 C11 C17 C18 -124.86(14) . . . . ?
C10 C11 C17 C19 -4.48(19) . . . . ?
C10 C11 C17 C20 115.89(14) . . . . ?
C12 C7 C8 O1 179.88(12) . . . . ?
C12 C7 C8 C9 -1.75(18) . . . . ?
C12 C11 C17 C18 55.34(16) . . . . ?
C12 C11 C17 C19 175.72(12) . . . . ?
C12 C11 C17 C20 -63.92(16) . . . . ?
C13 C9 C10 C11 177.83(12) . . . . ?
C17 C11 C12 C7 -178.95(12) . . . . ?
C21 N1 C1 C2 -159.05(11) . . . . ?
C21 N1 C1 C5 74.52(15) . . . . ?
C21 N1 C6 C7 68.95(14) . . . . ?
C21 C22 C23 O2 -1.89(18) . . . . ?
C21 C22 C23 C24 177.30(12) . . . . ?
C21 C22 C27 C26 -175.47(12) . . . . ?
C22 C23 C24 C25 -1.81(19) . . . . ?
C22 C23 C24 C28 -179.33(11) . . . . ?
C23 C22 C27 C26 1.19(19) . . . . ?
C23 C24 C25 C26 1.17(19) . . . . ?
C23 C24 C28 C29 -56.05(16) . . . . ?
C23 C24 C28 C30 -175.60(12) . . . . ?
C23 C24 C28 C31 65.37(16) . . . . ?
C24 C25 C26 C27 0.61(19) . . . . ?
C24 C25 C26 C32 -178.79(12) . . . . ?
C25 C24 C28 C29 126.52(13) . . . . ?
C25 C24 C28 C30 6.97(17) . . . . ?
C25 C24 C28 C31 -112.07(14) . . . . ?
C25 C26 C27 C22 -1.81(19) . . . . ?
C25 C26 C32 C33 -121.16(14) . . . . ?
C25 C26 C32 C34 120.18(14) . . . . ?
C25 C26 C32 C35 -0.15(18) . . . . ?
C27 C22 C23 O2 -178.50(12) . . . . ?
C27 C22 C23 C24 0.69(19) . . . . ?
C27 C26 C32 C33 59.46(16) . . . . ?
C27 C26 C32 C34 -59.20(16) . . . . ?
C27 C26 C32 C35 -179.53(12) . . . . ?
C28 C24 C25 C26 178.71(12) . . . . ?
C32 C26 C27 C22 177.60(12) . . . . ?
